data_4033300
loop_
_publ_author_name
'Wu, Weiming'
'Chen, Tianyu'
'Chen, Junjie'
'Han, Xiuling'

_publ_section_title
;
 Cationic Palladium(II)-Catalyzed Reductive Cyclization of Alkynyl
 Cyclohexadienones.
;
_journal_name_full 'The Journal of organic chemistry'
_journal_paper_doi 10.1021/acs.joc.7b02641
_journal_year 2017
_chemical_absolute_configuration ad
_chemical_formula_sum 'C20 H27 N O3 S Si'
_chemical_formula_weight 389.57
_chemical_name_systematic
; 
 ? 
;
_space_group_crystal_system orthorhombic
_space_group_IT_number 45
_space_group_name_Hall 'I 2 -2c'
_space_group_name_H-M_alt 'I b a 2'
_symmetry_space_group_name_Hall 'I 2 -2c'
_symmetry_space_group_name_H-M 'I b a 2'
_atom_sites_solution_hydrogens geom
_audit_creation_method SHELXL-2013
_cell_angle_alpha 90
_cell_angle_beta 90
_cell_angle_gamma 90
_cell_formula_units_Z 8
_cell_length_a 17.8601(17)
_cell_length_b 24.785(3)
_cell_length_c 9.4639(9)
_cell_measurement_reflns_used 7638
_cell_measurement_temperature 296(2)
_cell_measurement_theta_max 54.875
_cell_measurement_theta_min 4.871
_cell_volume 4189.3(8)
_computing_cell_refinement 'Bruker SAINT'
_computing_data_collection 'Bruker APEX2'
_computing_data_reduction 'Bruker SAINT'
_computing_molecular_graphics 'Bruker SHELXTL'
_computing_publication_material 'Bruker SHELXTL'
_computing_structure_refinement 'SHELXL-2013 (Sheldrick, 2013)'
_computing_structure_solution 'SHELXS-97 (Sheldrick, 2008)'
_diffrn_ambient_temperature 296(2)
_diffrn_measured_fraction_theta_full 0.999
_diffrn_measured_fraction_theta_max 0.999
_diffrn_measurement_device_type 'Bruker APEX-II CCD'
_diffrn_measurement_method '\f and \w scans'
_diffrn_radiation_type MoK\a
_diffrn_radiation_wavelength 0.71073
_diffrn_reflns_av_R_equivalents 0.0236
_diffrn_reflns_av_unetI/netI 0.0199
_diffrn_reflns_Laue_measured_fraction_full 0.999
_diffrn_reflns_Laue_measured_fraction_max 0.999
_diffrn_reflns_limit_h_max 20
_diffrn_reflns_limit_h_min -22
_diffrn_reflns_limit_k_max 30
_diffrn_reflns_limit_k_min -30
_diffrn_reflns_limit_l_max 11
_diffrn_reflns_limit_l_min -11
_diffrn_reflns_number 14969
_diffrn_reflns_point_group_measured_fraction_full 0.940
_diffrn_reflns_point_group_measured_fraction_max 0.938
_diffrn_reflns_theta_full 25.242
_diffrn_reflns_theta_max 25.998
_diffrn_reflns_theta_min 2.281
_exptl_absorpt_coefficient_mu 0.230
_exptl_absorpt_correction_T_max 0.7456
_exptl_absorpt_correction_T_min 0.6875
_exptl_absorpt_correction_type multi-scan
_exptl_absorpt_process_details sadabs
_exptl_crystal_colour colorless
_exptl_crystal_density_diffrn 1.235
_exptl_crystal_description prismatic
_exptl_crystal_F_000 1664
_exptl_crystal_size_max 0.200
_exptl_crystal_size_mid 0.170
_exptl_crystal_size_min 0.130
_refine_diff_density_max 0.236
_refine_diff_density_min -0.245
_refine_diff_density_rms 0.031
_refine_ls_abs_structure_details
; 
 Flack x determined using 1431 quotients [(I+)-(I-)]/[(I+)+(I-)] 
 (Parsons and Flack (2004), Acta Cryst. A60, s61). 
;
_refine_ls_abs_structure_Flack -0.03(3)
_refine_ls_extinction_coef 0.0025(4)
_refine_ls_extinction_expression Fc^*^=kFc[1+0.001xFc^2^\l^3^/sin(2\q)]^-1/4^
_refine_ls_extinction_method SHELXL
_refine_ls_goodness_of_fit_ref 1.047
_refine_ls_hydrogen_treatment constr
_refine_ls_matrix_type full
_refine_ls_number_parameters 241
_refine_ls_number_reflns 3874
_refine_ls_number_restraints 1
_refine_ls_restrained_S_all 1.047
_refine_ls_R_factor_all 0.0350
_refine_ls_R_factor_gt 0.0300
_refine_ls_shift/su_max 0.023
_refine_ls_shift/su_mean 0.001
_refine_ls_structure_factor_coef Fsqd
_refine_ls_weighting_details 'w=1/[\s^2^(Fo^2^)+(0.0498P)^2^+0.8816P] where P=(Fo^2^+2Fc^2^)/3'
_refine_ls_weighting_scheme calc
_refine_ls_wR_factor_gt 0.0791
_refine_ls_wR_factor_ref 0.0840
_reflns_Friedel_coverage 0.761
_reflns_Friedel_fraction_full 0.872
_reflns_Friedel_fraction_max 0.869
_reflns_number_gt 3521
_reflns_number_total 3874
_reflns_threshold_expression 'I > 2\s(I)'
_cod_data_source_file jo7b02641_si_002.cif
_cod_data_source_block dm17384
_cod_database_code 4033300
_shelx_space_group_comment
; 
The symmetry employed for this shelxl refinement is uniquely defined 
by the following loop, which should always be used as a source of 
symmetry information in preference to the above space-group names. 
They are only intended as comments. 
;
_shelx_estimated_absorpt_t_min 0.955
_shelx_estimated_absorpt_t_max 0.971
_shelxl_version_number 2013-4

loop_
_space_group_symop_operation_xyz
'x, y, z'
'-x, -y, z'
'x+1/2, -y+1/2, z'
'-x+1/2, y+1/2, z'
'x+1/2, y+1/2, z+1/2'
'-x+1/2, -y+1/2, z+1/2'
'x+1, -y+1, z+1/2'
'-x+1, y+1, z+1/2'

loop_
_atom_site_label
_atom_site_type_symbol
_atom_site_fract_x
_atom_site_fract_y
_atom_site_fract_z
_atom_site_U_iso_or_equiv
_atom_site_adp_type
_atom_site_occupancy
_atom_site_site_symmetry_order
_atom_site_calc_flag
_atom_site_refinement_flags_posn
_atom_site_refinement_flags_adp
S1 S 0.87187(4) 0.77406(2) 0.51947(8) 0.0542(2) Uani 1 1 d . .
Si1 Si 0.88423(3) 0.91148(2) 1.02433(9) 0.04251(18) Uani 1 1 d . .
N1 N 0.81469(13) 0.80539(9) 0.6267(3) 0.0507(5) Uani 1 1 d . .
O1 O 0.67603(14) 0.99453(10) 0.6176(4) 0.0923(9) Uani 1 1 d . .
O2 O 0.93814(14) 0.80515(8) 0.4949(3) 0.0714(7) Uani 1 1 d . .
O3 O 0.82895(15) 0.75694(9) 0.3997(2) 0.0752(7) Uani 1 1 d . .
C1 C 0.74492(16) 0.83397(10) 0.5813(3) 0.0479(6) Uani 1 1 d . .
C2 C 0.76240(18) 0.87802(11) 0.4768(3) 0.0555(7) Uani 1 1 d . .
H2 H 0.7906 0.8690 0.3976 0.067 Uiso 1 1 calc R U
C3 C 0.74010(19) 0.92910(10) 0.4904(4) 0.0601(8) Uani 1 1 d . .
H3 H 0.7551 0.9540 0.4225 0.072 Uiso 1 1 calc R U
C4 C 0.69360(16) 0.94763(12) 0.6060(4) 0.0582(7) Uani 1 1 d . .
C5 C 0.66546(15) 0.90519(13) 0.7062(4) 0.0566(7) Uani 1 1 d . .
H5A H 0.6176 0.8919 0.6725 0.068 Uiso 1 1 calc R U
H5B H 0.6573 0.9215 0.7981 0.068 Uiso 1 1 calc R U
C6 C 0.71927(14) 0.85761(10) 0.7225(3) 0.0466(6) Uani 1 1 d . .
H6 H 0.6928 0.8291 0.7739 0.056 Uiso 1 1 calc R U
C7 C 0.79039(14) 0.87011(10) 0.8032(3) 0.0420(5) Uani 1 1 d . .
C8 C 0.85100(18) 0.83515(14) 0.7434(3) 0.0635(9) Uani 1 1 d . .
H8A H 0.8922 0.8569 0.7085 0.076 Uiso 1 1 calc R U
H8B H 0.8699 0.8104 0.8144 0.076 Uiso 1 1 calc R U
C9 C 0.79956(14) 0.90428(10) 0.9096(3) 0.0441(5) Uani 1 1 d . .
H9 H 0.7596 0.9271 0.9293 0.053 Uiso 1 1 calc R U
C10 C 0.8691(2) 0.96932(15) 1.1467(4) 0.0784(11) Uani 1 1 d . .
H10A H 0.9094 0.9710 1.2136 0.118 Uiso 1 1 calc R U
H10B H 0.8226 0.9645 1.1961 0.118 Uiso 1 1 calc R U
H10C H 0.8674 1.0023 1.0935 0.118 Uiso 1 1 calc R U
C11 C 0.8943(2) 0.84770(12) 1.1281(4) 0.0634(8) Uani 1 1 d . .
H11A H 0.9289 0.8533 1.2042 0.095 Uiso 1 1 calc R U
H11B H 0.9126 0.8196 1.0676 0.095 Uiso 1 1 calc R U
H11C H 0.8465 0.8374 1.1658 0.095 Uiso 1 1 calc R U
C12 C 0.97088(17) 0.92343(12) 0.9196(4) 0.0613(8) Uani 1 1 d . .
H12A H 0.9634 0.9537 0.8578 0.092 Uiso 1 1 calc R U
H12B H 0.9821 0.8919 0.8644 0.092 Uiso 1 1 calc R U
H12C H 1.0118 0.9308 0.9824 0.092 Uiso 1 1 calc R U
C13 C 0.68640(18) 0.79512(12) 0.5210(5) 0.0732(9) Uani 1 1 d . .
H13A H 0.7005 0.7849 0.4268 0.110 Uiso 1 1 calc R U
H13B H 0.6384 0.8126 0.5187 0.110 Uiso 1 1 calc R U
H13C H 0.6836 0.7636 0.5795 0.110 Uiso 1 1 calc R U
C14 C 0.89863(15) 0.71680(10) 0.6178(3) 0.0478(6) Uani 1 1 d . .
C15 C 0.85597(17) 0.67039(10) 0.6088(3) 0.0540(7) Uani 1 1 d . .
H15 H 0.8126 0.6698 0.5543 0.065 Uiso 1 1 calc R U
C16 C 0.87854(18) 0.62473(11) 0.6820(4) 0.0622(8) Uani 1 1 d . .
H16 H 0.8503 0.5933 0.6748 0.075 Uiso 1 1 calc R U
C17 C 0.94224(17) 0.62482(11) 0.7654(4) 0.0616(8) Uani 1 1 d . .
C18 C 0.98331(16) 0.67198(12) 0.7736(4) 0.0642(8) Uani 1 1 d . .
H18 H 1.0260 0.6728 0.8299 0.077 Uiso 1 1 calc R U
C19 C 0.96286(16) 0.71793(11) 0.7006(4) 0.0569(7) Uani 1 1 d . .
H19 H 0.9916 0.7491 0.7068 0.068 Uiso 1 1 calc R U
C20 C 0.9653(2) 0.57465(14) 0.8447(6) 0.0894(13) Uani 1 1 d . .
H20A H 0.9217 0.5534 0.8656 0.134 Uiso 1 1 calc R U
H20B H 0.9896 0.5847 0.9313 0.134 Uiso 1 1 calc R U
H20C H 0.9992 0.5539 0.7877 0.134 Uiso 1 1 calc R U

loop_
_atom_site_aniso_label
_atom_site_aniso_U_11
_atom_site_aniso_U_22
_atom_site_aniso_U_33
_atom_site_aniso_U_23
_atom_site_aniso_U_13
_atom_site_aniso_U_12
S1 0.0834(5) 0.0379(3) 0.0411(3) -0.0066(3) 0.0048(4) -0.0103(3)
Si1 0.0469(3) 0.0392(3) 0.0414(4) -0.0060(4) -0.0024(3) 0.0020(2)
N1 0.0654(13) 0.0429(11) 0.0439(13) -0.0075(10) -0.0094(11) -0.0013(10)
O1 0.0974(17) 0.0543(12) 0.125(3) 0.0025(15) 0.0158(18) 0.0157(12)
O2 0.0961(15) 0.0490(10) 0.0691(16) -0.0015(10) 0.0239(13) -0.0209(10)
O3 0.124(2) 0.0573(12) 0.0438(12) -0.0113(10) -0.0106(13) -0.0077(12)
C1 0.0602(15) 0.0381(11) 0.0454(14) 0.0038(10) -0.0135(12) -0.0111(11)
C2 0.0747(19) 0.0506(14) 0.0413(16) 0.0026(12) -0.0002(12) -0.0064(13)
C3 0.0789(19) 0.0436(12) 0.058(2) 0.0124(13) 0.0001(15) -0.0092(12)
C4 0.0509(15) 0.0519(15) 0.072(2) 0.0029(15) -0.0079(15) -0.0029(12)
C5 0.0395(13) 0.0700(18) 0.0604(19) 0.0031(15) -0.0033(12) -0.0028(12)
C6 0.0481(13) 0.0479(13) 0.0438(15) 0.0081(11) -0.0027(11) -0.0125(11)
C7 0.0460(12) 0.0420(12) 0.0382(13) 0.0046(10) -0.0009(10) -0.0021(10)
C8 0.0615(16) 0.0736(19) 0.0553(19) -0.0304(16) -0.0170(14) 0.0130(15)
C9 0.0445(13) 0.0441(12) 0.0436(14) -0.0036(11) 0.0008(11) 0.0019(10)
C10 0.085(2) 0.076(2) 0.074(3) -0.0355(19) -0.0197(18) 0.0200(17)
C11 0.0780(19) 0.0591(16) 0.0532(19) 0.0108(15) -0.0093(16) -0.0060(15)
C12 0.0529(16) 0.0555(15) 0.076(2) 0.0068(15) 0.0024(15) -0.0050(12)
C13 0.0832(19) 0.0571(15) 0.079(2) -0.0028(19) -0.032(2) -0.0235(14)
C14 0.0620(15) 0.0356(11) 0.0457(15) -0.0077(11) 0.0084(13) -0.0042(11)
C15 0.0654(16) 0.0436(13) 0.0531(17) -0.0065(13) 0.0048(14) -0.0136(12)
C16 0.0704(19) 0.0397(14) 0.076(2) -0.0063(14) 0.0135(16) -0.0122(12)
C17 0.0623(17) 0.0472(15) 0.075(2) 0.0045(14) 0.0246(16) 0.0086(13)
C18 0.0510(17) 0.0628(16) 0.079(2) -0.0035(17) 0.0044(17) 0.0060(12)
C19 0.0541(15) 0.0424(13) 0.074(2) -0.0088(14) 0.0048(14) -0.0056(11)
C20 0.081(2) 0.065(2) 0.122(4) 0.028(2) 0.022(2) 0.0168(17)

loop_
_atom_type_symbol
_atom_type_description
_atom_type_scat_dispersion_real
_atom_type_scat_dispersion_imag
_atom_type_scat_source
C C 0.0033 0.0016 'International Tables Vol C Tables 4.2.6.8 and 6.1.1.4'
H H 0.0000 0.0000 'International Tables Vol C Tables 4.2.6.8 and 6.1.1.4'
N N 0.0061 0.0033 'International Tables Vol C Tables 4.2.6.8 and 6.1.1.4'
O O 0.0106 0.0060 'International Tables Vol C Tables 4.2.6.8 and 6.1.1.4'
Si Si 0.0817 0.0704 'International Tables Vol C Tables 4.2.6.8 and 6.1.1.4'
S S 0.1246 0.1234 'International Tables Vol C Tables 4.2.6.8 and 6.1.1.4'

loop_
_geom_angle_atom_site_label_1
_geom_angle_atom_site_label_2
_geom_angle_atom_site_label_3
_geom_angle
O2 S1 O3 118.26(16)
O2 S1 N1 111.18(12)
O3 S1 N1 107.29(14)
O2 S1 C14 107.17(14)
O3 S1 C14 108.93(13)
N1 S1 C14 102.93(13)
C12 Si1 C10 109.24(18)
C12 Si1 C11 109.53(15)
C10 Si1 C11 109.77(18)
C12 Si1 C9 112.22(15)
C10 Si1 C9 108.47(14)
C11 Si1 C9 107.58(13)
C8 N1 C1 110.1(2)
C8 N1 S1 115.25(19)
C1 N1 S1 124.50(19)
N1 C1 C2 111.1(2)
N1 C1 C6 100.4(2)
C2 C1 C6 111.0(2)
N1 C1 C13 112.2(2)
C2 C1 C13 110.7(3)
C6 C1 C13 111.2(3)
C3 C2 C1 124.3(3)
C3 C2 H2 117.9
C1 C2 H2 117.9
C2 C3 C4 123.1(3)
C2 C3 H3 118.5
C4 C3 H3 118.5
O1 C4 C3 121.5(3)
O1 C4 C5 121.9(3)
C3 C4 C5 116.5(3)
C4 C5 C6 113.2(2)
C4 C5 H5A 108.9
C6 C5 H5A 108.9
C4 C5 H5B 108.9
C6 C5 H5B 108.9
H5A C5 H5B 107.8
C7 C6 C5 114.9(2)
C7 C6 C1 105.5(2)
C5 C6 C1 113.3(2)
C7 C6 H6 107.6
C5 C6 H6 107.6
C1 C6 H6 107.6
C9 C7 C8 124.6(2)
C9 C7 C6 128.1(2)
C8 C7 C6 107.3(2)
N1 C8 C7 104.7(2)
N1 C8 H8A 110.8
C7 C8 H8A 110.8
N1 C8 H8B 110.8
C7 C8 H8B 110.8
H8A C8 H8B 108.9
C7 C9 Si1 127.0(2)
C7 C9 H9 116.5
Si1 C9 H9 116.5
Si1 C10 H10A 109.5
Si1 C10 H10B 109.5
H10A C10 H10B 109.5
Si1 C10 H10C 109.5
H10A C10 H10C 109.5
H10B C10 H10C 109.5
Si1 C11 H11A 109.5
Si1 C11 H11B 109.5
H11A C11 H11B 109.5
Si1 C11 H11C 109.5
H11A C11 H11C 109.5
H11B C11 H11C 109.5
Si1 C12 H12A 109.5
Si1 C12 H12B 109.5
H12A C12 H12B 109.5
Si1 C12 H12C 109.5
H12A C12 H12C 109.5
H12B C12 H12C 109.5
C1 C13 H13A 109.5
C1 C13 H13B 109.5
H13A C13 H13B 109.5
C1 C13 H13C 109.5
H13A C13 H13C 109.5
H13B C13 H13C 109.5
C15 C14 C19 120.4(3)
C15 C14 S1 119.2(2)
C19 C14 S1 120.35(19)
C14 C15 C16 119.2(3)
C14 C15 H15 120.4
C16 C15 H15 120.4
C17 C16 C15 121.5(3)
C17 C16 H16 119.3
C15 C16 H16 119.3
C18 C17 C16 118.0(3)
C18 C17 C20 121.6(4)
C16 C17 C20 120.4(3)
C19 C18 C17 121.9(3)
C19 C18 H18 119.0
C17 C18 H18 119.0
C18 C19 C14 118.9(3)
C18 C19 H19 120.5
C14 C19 H19 120.5
C17 C20 H20A 109.5
C17 C20 H20B 109.5
H20A C20 H20B 109.5
C17 C20 H20C 109.5
H20A C20 H20C 109.5
H20B C20 H20C 109.5

loop_
_geom_bond_atom_site_label_1
_geom_bond_atom_site_label_2
_geom_bond_distance
S1 O2 1.431(2)
S1 O3 1.432(2)
S1 N1 1.636(2)
S1 C14 1.763(3)
Si1 C12 1.862(3)
Si1 C10 1.863(3)
Si1 C11 1.870(3)
Si1 C9 1.870(3)
N1 C8 1.478(3)
N1 C1 1.496(4)
O1 C4 1.209(4)
C1 C2 1.505(4)
C1 C6 1.530(4)
C1 C13 1.532(4)
C2 C3 1.333(4)
C2 H2 0.9300
C3 C4 1.448(5)
C3 H3 0.9300
C4 C5 1.503(5)
C5 C6 1.529(4)
C5 H5A 0.9700
C5 H5B 0.9700
C6 C7 1.514(4)
C6 H6 0.9800
C7 C9 1.326(4)
C7 C8 1.498(4)
C8 H8A 0.9700
C8 H8B 0.9700
C9 H9 0.9300
C10 H10A 0.9600
C10 H10B 0.9600
C10 H10C 0.9600
C11 H11A 0.9600
C11 H11B 0.9600
C11 H11C 0.9600
C12 H12A 0.9600
C12 H12B 0.9600
C12 H12C 0.9600
C13 H13A 0.9600
C13 H13B 0.9600
C13 H13C 0.9600
C14 C15 1.382(4)
C14 C19 1.390(4)
C15 C16 1.387(5)
C15 H15 0.9300
C16 C17 1.385(5)
C16 H16 0.9300
C17 C18 1.382(4)
C17 C20 1.509(5)
C18 C19 1.381(4)
C18 H18 0.9300
C19 H19 0.9300
C20 H20A 0.9600
C20 H20B 0.9600
C20 H20C 0.9600

loop_
_geom_torsion_atom_site_label_1
_geom_torsion_atom_site_label_2
_geom_torsion_atom_site_label_3
_geom_torsion_atom_site_label_4
_geom_torsion
O2 S1 N1 C8 -38.1(3)
O3 S1 N1 C8 -168.8(2)
C14 S1 N1 C8 76.4(2)
O2 S1 N1 C1 103.7(2)
O3 S1 N1 C1 -27.0(2)
C14 S1 N1 C1 -141.8(2)
C8 N1 C1 C2 84.4(3)
S1 N1 C1 C2 -59.0(3)
C8 N1 C1 C6 -33.0(3)
S1 N1 C1 C6 -176.42(17)
C8 N1 C1 C13 -151.2(3)
S1 N1 C1 C13 65.4(3)
N1 C1 C2 C3 -127.4(3)
C6 C1 C2 C3 -16.6(4)
C13 C1 C2 C3 107.3(4)
C1 C2 C3 C4 -2.5(5)
C2 C3 C4 O1 177.9(3)
C2 C3 C4 C5 -5.0(5)
O1 C4 C5 C6 -151.8(3)
C3 C4 C5 C6 31.1(4)
C4 C5 C6 C7 71.1(3)
C4 C5 C6 C1 -50.3(3)
N1 C1 C6 C7 33.0(2)
C2 C1 C6 C7 -84.5(3)
C13 C1 C6 C7 151.9(2)
N1 C1 C6 C5 159.5(2)
C2 C1 C6 C5 42.0(3)
C13 C1 C6 C5 -81.6(3)
C5 C6 C7 C9 33.1(4)
C1 C6 C7 C9 158.6(2)
C5 C6 C7 C8 -148.3(3)
C1 C6 C7 C8 -22.8(3)
C1 N1 C8 C7 19.8(3)
S1 N1 C8 C7 166.9(2)
C9 C7 C8 N1 -179.0(2)
C6 C7 C8 N1 2.4(3)
C8 C7 C9 Si1 -8.1(4)
C6 C7 C9 Si1 170.2(2)
C12 Si1 C9 C7 54.7(3)
C10 Si1 C9 C7 175.4(3)
C11 Si1 C9 C7 -65.9(3)
O2 S1 C14 C15 -154.0(2)
O3 S1 C14 C15 -25.0(3)
N1 S1 C14 C15 88.7(2)
O2 S1 C14 C19 24.4(3)
O3 S1 C14 C19 153.4(2)
N1 S1 C14 C19 -92.9(2)
C19 C14 C15 C16 -0.8(4)
S1 C14 C15 C16 177.6(2)
C14 C15 C16 C17 1.0(5)
C15 C16 C17 C18 -0.3(5)
C15 C16 C17 C20 179.6(3)
C16 C17 C18 C19 -0.6(5)
C20 C17 C18 C19 179.5(4)
C17 C18 C19 C14 0.7(5)
C15 C14 C19 C18 0.0(5)
S1 C14 C19 C18 -178.4(2)
